data_4035031
loop_
_publ_author_name
'Przeslak, Adam D.'
'Inman, Martyn'
'Lewis, William'
'Moody, Christopher J.'

_publ_section_title
;
 Origin of the Thiopyrone CTP-431 &quot;Unexpectedly&quot; Isolated from
 the Marine Sponge Cacospongia mycofijiensis.
;
_journal_issue 17
_journal_name_full 'The Journal of organic chemistry'
_journal_page_first 10595
_journal_page_last 10601
_journal_paper_doi 10.1021/acs.joc.8b01258
_journal_volume 83
_journal_year 2018
_chemical_absolute_configuration ad
_chemical_formula_moiety 'C11 H17 N O3 S'
_chemical_formula_sum 'C11 H17 N O3 S'
_chemical_formula_weight 243.31
_space_group_crystal_system monoclinic
_space_group_IT_number 4
_space_group_name_Hall 'P 2yb'
_space_group_name_H-M_alt 'P 1 21 1'
_atom_sites_solution_hydrogens mixed
_atom_sites_solution_primary iterative
_atom_sites_solution_secondary difmap
_audit_creation_date 2014-10-03
_audit_creation_method
;
Olex2 1.2
(compiled 2014.09.19 svn.r3010 for OlexSys, GUI svn.r4874)
;
_cell_angle_alpha 90
_cell_angle_beta 99.342(9)
_cell_angle_gamma 90
_cell_formula_units_Z 2
_cell_length_a 8.7848(8)
_cell_length_b 5.5237(6)
_cell_length_c 12.4287(12)
_cell_measurement_reflns_used 1881
_cell_measurement_temperature 120(2)
_cell_measurement_theta_max 74.1160
_cell_measurement_theta_min 5.1480
_cell_volume 595.10(10)
_computing_cell_refinement
;
CrysAlisPro, Agilent Technologies,
Version 1.171.37.31 (release 14-01-2014 CrysAlis171 .NET)
(compiled Jan 14 2014,18:38:05)
;
_computing_data_collection
;
CrysAlisPro, Agilent Technologies,
Version 1.171.37.31 (release 14-01-2014 CrysAlis171 .NET)
(compiled Jan 14 2014,18:38:05)
;
_computing_data_reduction
;
CrysAlisPro, Agilent Technologies,
Version 1.171.37.31 (release 14-01-2014 CrysAlis171 .NET)
(compiled Jan 14 2014,18:38:05)
;
_computing_molecular_graphics 'Olex2 (Dolomanov et al., 2009)'
_computing_publication_material 'Olex2 (Dolomanov et al., 2009)'
_computing_structure_refinement 'ShelXL (Sheldrick, 2008)'
_computing_structure_solution 'olex2.solve (Bourhis et al., 2013)'
_diffrn_ambient_environment N~2~
_diffrn_ambient_temperature 120(2)
_diffrn_crystal_treatment 'flash frozen in gaseous N2'
_diffrn_detector 'CCD area detector'
_diffrn_detector_area_resol_mean 10.3613
_diffrn_detector_type 'Agilent Diffraction Atlas detector'
_diffrn_measured_fraction_theta_full 1.000
_diffrn_measured_fraction_theta_max 0.989
_diffrn_measurement_details
;
#__ type_ start__ end____ width___ exp.time_
  1 omega  -48.00    6.00   1.0000   20.0000
omega____ theta____ kappa____ phi______ frames
    -      -38.5000   29.0000   49.0000 54

#__ type_ start__ end____ width___ exp.time_
  2 omega  -41.00   32.00   1.0000   20.0000
omega____ theta____ kappa____ phi______ frames
    -      -38.5000   38.0000  150.0000 73

#__ type_ start__ end____ width___ exp.time_
  3 omega  -48.00   23.00   1.0000   20.0000
omega____ theta____ kappa____ phi______ frames
    -      -38.5000   38.0000   90.0000 71

#__ type_ start__ end____ width___ exp.time_
  4 omega   19.00  108.00   1.0000   20.0000
omega____ theta____ kappa____ phi______ frames
    -       43.1277   57.0000  120.0000 89

#__ type_ start__ end____ width___ exp.time_
  5 omega   55.00   82.00   1.0000   20.0000
omega____ theta____ kappa____ phi______ frames
    -       43.1277   38.0000 -150.0000 27

#__ type_ start__ end____ width___ exp.time_
  6 omega   15.00   78.00   1.0000   20.0000
omega____ theta____ kappa____ phi______ frames
    -       43.1277   77.0000 -180.0000 63

#__ type_ start__ end____ width___ exp.time_
  7 omega   85.00  168.00   1.0000   80.0000
omega____ theta____ kappa____ phi______ frames
    -      107.3822   45.0000 -150.0000 83

#__ type_ start__ end____ width___ exp.time_
  8 omega  100.00  177.00   1.0000   80.0000
omega____ theta____ kappa____ phi______ frames
    -      107.3822  125.0000 -150.0000 77

#__ type_ start__ end____ width___ exp.time_
  9 omega  100.00  127.00   1.0000   80.0000
omega____ theta____ kappa____ phi______ frames
    -      107.3822  125.0000  -90.0000 27

#__ type_ start__ end____ width___ exp.time_
 10 omega  126.00  177.00   1.0000   80.0000
omega____ theta____ kappa____ phi______ frames
    -      107.3822   77.0000  150.0000 51

#__ type_ start__ end____ width___ exp.time_
 11 omega   84.00  111.00   1.0000   80.0000
omega____ theta____ kappa____ phi______ frames
    -      107.3822   45.0000   90.0000 27

#__ type_ start__ end____ width___ exp.time_
 12 omega   76.00  102.00   1.0000   80.0000
omega____ theta____ kappa____ phi______ frames
    -      107.3822   77.0000   60.0000 26

#__ type_ start__ end____ width___ exp.time_
 13 omega  113.00  172.00   1.0000   80.0000
omega____ theta____ kappa____ phi______ frames
    -      107.3822   77.0000   60.0000 59

#__ type_ start__ end____ width___ exp.time_
 14 omega   76.00  103.00   1.0000   80.0000
omega____ theta____ kappa____ phi______ frames
    -      107.3822   77.0000  120.0000 27

#__ type_ start__ end____ width___ exp.time_
 15 omega   83.00  111.00   1.0000   80.0000
omega____ theta____ kappa____ phi______ frames
    -      107.3822   61.0000 -180.0000 28

#__ type_ start__ end____ width___ exp.time_
 16 omega   79.00  106.00   1.0000   80.0000
omega____ theta____ kappa____ phi______ frames
    -      107.3822   77.0000  150.0000 27

#__ type_ start__ end____ width___ exp.time_
 17 omega   82.00  111.00   1.0000   80.0000
omega____ theta____ kappa____ phi______ frames
    -      107.3822   61.0000   90.0000 29

#__ type_ start__ end____ width___ exp.time_
 18 omega   33.00   91.00   1.0000   80.0000
omega____ theta____ kappa____ phi______ frames
    -      107.3822  -30.0000  120.0000 58

#__ type_ start__ end____ width___ exp.time_
 19 omega  121.00  177.00   1.0000   80.0000
omega____ theta____ kappa____ phi______ frames
    -      107.3822   77.0000   90.0000 56

#__ type_ start__ end____ width___ exp.time_
 20 omega   86.00  115.00   1.0000   80.0000
omega____ theta____ kappa____ phi______ frames
    -      107.3822   61.0000  120.0000 29

#__ type_ start__ end____ width___ exp.time_
 21 omega   80.00  110.00   1.0000   80.0000
omega____ theta____ kappa____ phi______ frames
    -      107.3822   61.0000  150.0000 30

#__ type_ start__ end____ width___ exp.time_
 22 omega  123.00  175.00   1.0000   80.0000
omega____ theta____ kappa____ phi______ frames
    -      107.3822   77.0000  120.0000 52

#__ type_ start__ end____ width___ exp.time_
 23 omega   82.00  109.00   1.0000   80.0000
omega____ theta____ kappa____ phi______ frames
    -      107.3822   77.0000   90.0000 27

#__ type_ start__ end____ width___ exp.time_
 24 omega   77.00  104.00   1.0000   80.0000
omega____ theta____ kappa____ phi______ frames
    -      107.3822   77.0000 -180.0000 27

#__ type_ start__ end____ width___ exp.time_
 25 omega   36.00   84.00   1.0000   80.0000
omega____ theta____ kappa____ phi______ frames
    -      107.3822  -30.0000   60.0000 48

#__ type_ start__ end____ width___ exp.time_
 26 omega   84.00  126.00   1.0000   80.0000
omega____ theta____ kappa____ phi______ frames
    -      107.3822   45.0000 -180.0000 42

#__ type_ start__ end____ width___ exp.time_
 27 omega   83.00  110.00   1.0000   80.0000
omega____ theta____ kappa____ phi______ frames
    -      107.3822   45.0000  120.0000 27

#__ type_ start__ end____ width___ exp.time_
 28 omega   85.00  112.00   1.0000   80.0000
omega____ theta____ kappa____ phi______ frames
    -      107.3822   45.0000  150.0000 27

#__ type_ start__ end____ width___ exp.time_
 29 omega  148.00  175.00   1.0000   80.0000
omega____ theta____ kappa____ phi______ frames
    -      107.3822  125.0000  -90.0000 27
;
_diffrn_measurement_device '\k-geometry diffractometer'
_diffrn_measurement_device_type 'SuperNova, Dual, Cu at zero, Atlas'
_diffrn_measurement_method '\w scans'
_diffrn_measurement_specimen_support 'MiTeGen micromount'
_diffrn_orient_matrix_UB_11 0.1661680000
_diffrn_orient_matrix_UB_12 0.0883434000
_diffrn_orient_matrix_UB_13 0.0391396000
_diffrn_orient_matrix_UB_21 -0.0187875000
_diffrn_orient_matrix_UB_22 -0.0528507000
_diffrn_orient_matrix_UB_23 0.1188740000
_diffrn_orient_matrix_UB_31 0.0603316000
_diffrn_orient_matrix_UB_32 -0.2591200000
_diffrn_orient_matrix_UB_33 -0.0107589000
_diffrn_radiation_collimation 'focusing mirrors'
_diffrn_radiation_monochromator mirror
_diffrn_radiation_probe x-ray
_diffrn_radiation_type CuK\a
_diffrn_radiation_wavelength 1.54184
_diffrn_reflns_av_R_equivalents 0.0624
_diffrn_reflns_av_unetI/netI 0.0710
_diffrn_reflns_Laue_measured_fraction_full 1.000
_diffrn_reflns_Laue_measured_fraction_max 0.989
_diffrn_reflns_limit_h_max 11
_diffrn_reflns_limit_h_min -10
_diffrn_reflns_limit_k_max 6
_diffrn_reflns_limit_k_min -6
_diffrn_reflns_limit_l_max 15
_diffrn_reflns_limit_l_min -15
_diffrn_reflns_number 4795
_diffrn_reflns_point_group_measured_fraction_full 0.967
_diffrn_reflns_point_group_measured_fraction_max 0.942
_diffrn_reflns_theta_full 67.684
_diffrn_reflns_theta_max 74.991
_diffrn_reflns_theta_min 3.604
_diffrn_source 'microfocus sealed tube'
_diffrn_source_target Cu
_diffrn_source_type 'Agilent Diffraction microfocus tube'
_exptl_absorpt_coefficient_mu 2.371
_exptl_absorpt_correction_T_max 0.960
_exptl_absorpt_correction_T_min 0.679
_exptl_absorpt_correction_type gaussian
_exptl_absorpt_process_details
;
CrysAlisPro, Agilent Technologies,
Version 1.171.37.31 (release 14-01-2014 CrysAlis171 .NET)
(compiled Jan 14 2014,18:38:05)
Numerical absorption correction based on gaussian integration over
			a multifaceted crystal model
Empirical absorption correction using spherical harmonics,
 implemented in SCALE3 ABSPACK scaling algorithm.
;
_exptl_crystal_colour 'clear colourless'
_exptl_crystal_colour_lustre clear
_exptl_crystal_colour_primary colourless
_exptl_crystal_density_diffrn 1.358
_exptl_crystal_description needle
_exptl_crystal_F_000 260
_exptl_crystal_size_max 0.4098
_exptl_crystal_size_mid 0.0529
_exptl_crystal_size_min 0.0167
_refine_diff_density_max 0.533
_refine_diff_density_min -0.463
_refine_diff_density_rms 0.109
_refine_ls_abs_structure_details
;
 Flack x determined using 730 quotients [(I+)-(I-)]/[(I+)+(I-)]
 (Parsons, Flack and Wagner, Acta Cryst. B69 (2013) 249-259).
;
_refine_ls_abs_structure_Flack 0.02(3)
_refine_ls_extinction_method none
_refine_ls_goodness_of_fit_ref 1.052
_refine_ls_hydrogen_treatment mixed
_refine_ls_matrix_type full
_refine_ls_number_parameters 149
_refine_ls_number_reflns 2293
_refine_ls_number_restraints 1
_refine_ls_restrained_S_all 1.052
_refine_ls_R_factor_all 0.0761
_refine_ls_R_factor_gt 0.0678
_refine_ls_shift/su_max 0.000
_refine_ls_shift/su_mean 0.000
_refine_ls_structure_factor_coef Fsqd
_refine_ls_weighting_details 'w=1/[\s^2^(Fo^2^)+(0.1079P)^2^+0.2451P] where P=(Fo^2^+2Fc^2^)/3'
_refine_ls_weighting_scheme calc
_refine_ls_wR_factor_gt 0.1678
_refine_ls_wR_factor_ref 0.1790
_reflns_Friedel_coverage 0.718
_reflns_Friedel_fraction_full 0.926
_reflns_Friedel_fraction_max 0.883
_reflns_number_gt 2045
_reflns_number_total 2293
_reflns_threshold_expression 'I > 2\s(I)'
_cod_data_source_file jo8b01258_si_004.cif
_cod_data_source_block adpcmg
_cod_database_code 4035031
_nottingham_internal_coll_name ADPCMG
_nottingham_internal_coll_number 13939
_nottingham_internal_coll_client ADP/CJM
_nottingham_internal_coll_type custom
_nottingham_internal_coll_frame_method 'omega scans'
_nottingham_internal_coll_frame_time '20.0000, 80.0000'
_nottingham_internal_coll_frame_width 1.0000
_nottingham_internal_coll_user pczwl
_nottingham_internal_coll_date 28/08/2014
_nottingham_internal_coll_location NOTTS
_nottingham_internal_process_date 02/10/2014
_nottingham_internal_process_user pczwl
_nottingham_internal_solution_date 28/8/2014
_nottingham_internal_solution_user pczwl
_nottingham_internal_refinement_date 2/10/2014
_nottingham_internal_refinement_user pczwl
_nottingham_internal_validation_date 3/10/2014
_nottingham_internal_validation_user pczwl
_nottingham_internal_archive_date 3/10/2014
_chemical_oxdiff_formula 'C11 H19 N O4 S'
_chemical_oxdiff_usercomment 'ADPCMG #13939 SN-275 IN FOMBLIN FILM ON A MICROMOUNT FOR ADP/CJM'
_shelx_space_group_comment
;
The symmetry employed for this shelxl refinement is uniquely defined
by the following loop, which should always be used as a source of
symmetry information in preference to the above space-group names.
They are only intended as comments.
;
_reflns_odcompleteness_completeness 100.00
_reflns_odcompleteness_iscentric 1
_reflns_odcompleteness_theta 66.97
_olex2_refinement_description
;
1. Fixed Uiso
 At 1.2 times of:
  All C(H) groups, All C(H,H) groups, All N(H) groups
 At 1.5 times of:
  All C(H,H,H) groups
2.a Ternary CH refined with riding coordinates:
 C3(H3), C5(H5), C10(H10)
2.b Secondary CH2 refined with riding coordinates:
 C2(H2A,H2B), C9(H9A,H9B), C6(H6A,H6B), C7(H7A,H7B), C8(H8A,H8B)
2.c Idealised Me refined as rotating group:
 C16(H16A,H16B,H16C)
;
_shelx_shelxl_version_number 2014/7
_olex2_exptl_crystal_mounting_method 'in fomblin film on a micromount'
_olex2_submission_special_instructions 'No special instructions were received'

loop_
_space_group_symop_operation_xyz
'x, y, z'
'-x, y+1/2, -z'

loop_
_atom_site_label
_atom_site_type_symbol
_atom_site_fract_x
_atom_site_fract_y
_atom_site_fract_z
_atom_site_U_iso_or_equiv
_atom_site_adp_type
_atom_site_occupancy
_atom_site_site_symmetry_order
_atom_site_calc_flag
_atom_site_refinement_flags_posn
S1 S 0.50749(15) 0.5613(3) 0.37281(11) 0.0356(4) Uani 1 1 d .
O13 O 0.1967(4) 0.0319(7) 0.3091(3) 0.0258(8) Uani 1 1 d .
O15 O 0.1144(4) 0.2628(8) 0.1541(3) 0.0283(8) Uani 1 1 d .
O14 O 0.0351(5) -0.0609(8) 0.4257(3) 0.0347(10) Uani 1 1 d .
N11 N 0.0724(6) 0.3344(9) 0.3724(4) 0.0279(10) Uani 1 1 d .
H11 H 0.036(9) 0.405(14) 0.420(7) 0.033 Uiso 1 1 d R
C12 C 0.0931(6) 0.0939(10) 0.3762(4) 0.0256(11) Uani 1 1 d .
C4 C 0.2289(6) 0.2434(10) 0.2482(4) 0.0234(10) Uani 1 1 d .
C3 C 0.1936(6) 0.4510(10) 0.3236(4) 0.0249(10) Uani 1 1 d .
H3 H 0.1527 0.5960 0.2801 0.030 Uiso 1 1 calc R
C5 C 0.3913(6) 0.2149(11) 0.2206(4) 0.0280(11) Uani 1 1 d .
H5 H 0.4004 0.0432 0.1969 0.034 Uiso 1 1 calc R
C10 C 0.5180(7) 0.2536(12) 0.3198(4) 0.0316(12) Uani 1 1 d .
H10 H 0.5006 0.1369 0.3780 0.038 Uiso 1 1 calc R
C16 C 0.0880(7) 0.0511(15) 0.0892(4) 0.0364(12) Uani 1 1 d .
H16A H 0.0035 0.0804 0.0288 0.055 Uiso 1 1 calc GR
H16B H 0.0604 -0.0830 0.1339 0.055 Uiso 1 1 calc GR
H16C H 0.1818 0.0096 0.0601 0.055 Uiso 1 1 calc GR
C2 C 0.3231(6) 0.5218(10) 0.4147(4) 0.0291(12) Uani 1 1 d .
H2A H 0.3327 0.3954 0.4719 0.035 Uiso 1 1 calc R
H2B H 0.2945 0.6749 0.4478 0.035 Uiso 1 1 calc R
C9 C 0.6773(7) 0.2091(13) 0.2922(5) 0.0376(13) Uani 1 1 d .
H9A H 0.6870 0.0364 0.2731 0.045 Uiso 1 1 calc R
H9B H 0.7556 0.2441 0.3571 0.045 Uiso 1 1 calc R
C6 C 0.4206(7) 0.3740(13) 0.1254(4) 0.0349(13) Uani 1 1 d .
H6A H 0.4100 0.5466 0.1443 0.042 Uiso 1 1 calc R
H6B H 0.3429 0.3376 0.0603 0.042 Uiso 1 1 calc R
C7 C 0.5829(8) 0.3287(15) 0.0991(5) 0.0434(16) Uani 1 1 d .
H7A H 0.5888 0.1607 0.0724 0.052 Uiso 1 1 calc R
H7B H 0.6010 0.4394 0.0398 0.052 Uiso 1 1 calc R
C8 C 0.7090(7) 0.3666(15) 0.1970(5) 0.0414(15) Uani 1 1 d .
H8A H 0.7124 0.5392 0.2187 0.050 Uiso 1 1 calc R
H8B H 0.8104 0.3232 0.1773 0.050 Uiso 1 1 calc R

loop_
_atom_site_aniso_label
_atom_site_aniso_U_11
_atom_site_aniso_U_22
_atom_site_aniso_U_33
_atom_site_aniso_U_23
_atom_site_aniso_U_13
_atom_site_aniso_U_12
S1 0.0368(7) 0.0386(8) 0.0315(6) -0.0074(7) 0.0055(5) -0.0072(6)
O13 0.0323(17) 0.023(2) 0.0237(16) -0.0003(16) 0.0097(13) -0.0008(15)
O15 0.0334(19) 0.032(2) 0.0185(16) 0.0002(15) 0.0008(14) 0.0010(16)
O14 0.047(2) 0.033(2) 0.0280(19) 0.0042(17) 0.0149(17) -0.0008(17)
N11 0.037(2) 0.027(2) 0.022(2) -0.0023(18) 0.0119(18) 0.0016(18)
C12 0.031(2) 0.029(3) 0.019(2) 0.002(2) 0.0095(17) 0.002(2)
C4 0.034(3) 0.023(2) 0.014(2) 0.0008(19) 0.0036(18) -0.004(2)
C3 0.032(3) 0.023(2) 0.020(2) 0.0022(19) 0.0037(19) 0.0011(19)
C5 0.030(2) 0.032(3) 0.023(2) 0.000(2) 0.0048(19) 0.002(2)
C10 0.034(3) 0.037(3) 0.024(2) 0.006(2) 0.006(2) -0.001(2)
C16 0.043(3) 0.039(3) 0.026(2) -0.010(3) 0.003(2) -0.004(3)
C2 0.035(3) 0.029(3) 0.022(2) -0.003(2) 0.0027(19) 0.001(2)
C9 0.035(3) 0.044(4) 0.034(3) 0.002(3) 0.005(2) 0.004(3)
C6 0.039(3) 0.042(3) 0.025(2) 0.005(2) 0.009(2) -0.002(3)
C7 0.043(4) 0.063(5) 0.026(3) 0.002(3) 0.013(2) -0.006(3)
C8 0.032(3) 0.055(4) 0.040(3) 0.001(3) 0.011(3) -0.003(3)

loop_
_atom_type_symbol
_atom_type_description
_atom_type_scat_dispersion_real
_atom_type_scat_dispersion_imag
_atom_type_scat_source
C C 0.0181 0.0091 'International Tables Vol C Tables 4.2.6.8 and 6.1.1.4'
H H 0.0000 0.0000 'International Tables Vol C Tables 4.2.6.8 and 6.1.1.4'
N N 0.0311 0.0180 'International Tables Vol C Tables 4.2.6.8 and 6.1.1.4'
O O 0.0492 0.0322 'International Tables Vol C Tables 4.2.6.8 and 6.1.1.4'
S S 0.3331 0.5567 'International Tables Vol C Tables 4.2.6.8 and 6.1.1.4'

loop_
_exptl_crystal_face_index_h
_exptl_crystal_face_index_k
_exptl_crystal_face_index_l
_exptl_crystal_face_perp_dist
_exptl_oxdiff_crystal_face_indexfrac_h
_exptl_oxdiff_crystal_face_indexfrac_k
_exptl_oxdiff_crystal_face_indexfrac_l
_exptl_oxdiff_crystal_face_x
_exptl_oxdiff_crystal_face_y
_exptl_oxdiff_crystal_face_z
0 0 1 0.0264 0.0022 -0.0002 1.0010 0.0395 0.1190 -0.0106
0 0 -1 0.0264 -0.0022 0.0002 -1.0010 -0.0395 -0.1190 0.0106
2 -3 3 0.1554 1.9928 -2.9928 3.0035 0.1843 0.4778 0.8634
-2 3 -1 0.1956 -1.9883 2.9925 -1.0015 -0.1052 -0.2398 -0.8846
-5 0 1 0.0059 -5.0031 0.0026 1.0204 -0.7912 0.2152 -0.3135
5 0 -1 0.0109 5.0031 -0.0026 -1.0204 0.7912 -0.2152 0.3135
1 -4 -1 0.1785 0.9774 -3.9887 -0.9941 -0.2289 0.0743 1.1032

loop_
_geom_angle_atom_site_label_1
_geom_angle_atom_site_label_2
_geom_angle_atom_site_label_3
_geom_angle
C2 S1 C10 95.3(3)
C12 O13 C4 108.8(4)
C4 O15 C16 115.8(4)
C12 N11 H11 121(5)
C12 N11 C3 110.4(5)
C3 N11 H11 119(5)
O14 C12 O13 120.4(5)
O14 C12 N11 130.6(5)
N11 C12 O13 108.9(5)
O13 C4 C3 101.9(4)
O13 C4 C5 107.6(4)
O15 C4 O13 108.7(4)
O15 C4 C3 105.0(4)
O15 C4 C5 112.7(4)
C5 C4 C3 119.9(4)
N11 C3 C4 99.0(4)
N11 C3 H3 110.9
N11 C3 C2 108.2(4)
C4 C3 H3 110.9
C2 C3 C4 116.3(4)
C2 C3 H3 110.9
C4 C5 H5 106.6
C4 C5 C10 112.8(4)
C4 C5 C6 113.3(5)
C10 C5 H5 106.6
C6 C5 H5 106.6
C6 C5 C10 110.5(5)
S1 C10 H10 108.4
C5 C10 S1 110.2(4)
C5 C10 H10 108.4
C9 C10 S1 109.6(5)
C9 C10 C5 111.9(5)
C9 C10 H10 108.4
O15 C16 H16A 109.5
O15 C16 H16B 109.5
O15 C16 H16C 109.5
H16A C16 H16B 109.5
H16A C16 H16C 109.5
H16B C16 H16C 109.5
S1 C2 H2A 108.6
S1 C2 H2B 108.6
C3 C2 S1 114.6(4)
C3 C2 H2A 108.6
C3 C2 H2B 108.6
H2A C2 H2B 107.6
C10 C9 H9A 109.2
C10 C9 H9B 109.2
C10 C9 C8 111.9(5)
H9A C9 H9B 107.9
C8 C9 H9A 109.2
C8 C9 H9B 109.2
C5 C6 H6A 109.5
C5 C6 H6B 109.5
C5 C6 C7 110.5(5)
H6A C6 H6B 108.1
C7 C6 H6A 109.5
C7 C6 H6B 109.5
C6 C7 H7A 109.0
C6 C7 H7B 109.0
H7A C7 H7B 107.8
C8 C7 C6 112.9(5)
C8 C7 H7A 109.0
C8 C7 H7B 109.0
C9 C8 H8A 109.7
C9 C8 H8B 109.7
C7 C8 C9 109.9(5)
C7 C8 H8A 109.7
C7 C8 H8B 109.7
H8A C8 H8B 108.2

loop_
_geom_bond_atom_site_label_1
_geom_bond_atom_site_label_2
_geom_bond_distance
S1 C10 1.831(7)
S1 C2 1.793(5)
O13 C12 1.374(6)
O13 C4 1.445(6)
O15 C4 1.417(6)
O15 C16 1.418(8)
O14 C12 1.213(7)
N11 H11 0.82(8)
N11 C12 1.341(8)
N11 C3 1.458(7)
C4 C3 1.544(7)
C4 C5 1.528(7)
C3 H3 1.0000
C3 C2 1.521(7)
C5 H5 1.0000
C5 C10 1.536(7)
C5 C6 1.529(7)
C10 H10 1.0000
C10 C9 1.514(8)
C16 H16A 0.9800
C16 H16B 0.9800
C16 H16C 0.9800
C2 H2A 0.9900
C2 H2B 0.9900
C9 H9A 0.9900
C9 H9B 0.9900
C9 C8 1.531(9)
C6 H6A 0.9900
C6 H6B 0.9900
C6 C7 1.534(9)
C7 H7A 0.9900
C7 H7B 0.9900
C7 C8 1.521(9)
C8 H8A 0.9900
C8 H8B 0.9900

loop_
_geom_hbond_atom_site_label_D
_geom_hbond_atom_site_label_H
_geom_hbond_atom_site_label_A
_geom_hbond_distance_DH
_geom_hbond_distance_HA
_geom_hbond_distance_DA
_geom_hbond_angle_DHA
_geom_hbond_site_symmetry_A
N11 H11 O14 0.82(8) 2.12(8) 2.880(6) 155(7) 2_556

loop_
_geom_torsion_atom_site_label_1
_geom_torsion_atom_site_label_2
_geom_torsion_atom_site_label_3
_geom_torsion_atom_site_label_4
_geom_torsion
S1 C10 C9 C8 -66.5(6)
O13 C4 C3 N11 -31.3(5)
O13 C4 C3 C2 84.2(5)
O13 C4 C5 C10 -73.6(6)
O13 C4 C5 C6 160.0(5)
O15 C4 C3 N11 82.0(4)
O15 C4 C3 C2 -162.4(4)
O15 C4 C5 C10 166.5(5)
O15 C4 C5 C6 40.1(7)
N11 C3 C2 S1 157.8(4)
C12 O13 C4 O15 -85.4(5)
C12 O13 C4 C3 25.2(5)
C12 O13 C4 C5 152.3(4)
C12 N11 C3 C4 29.2(5)
C12 N11 C3 C2 -92.5(5)
C4 O13 C12 O14 171.3(5)
C4 O13 C12 N11 -7.7(5)
C4 C3 C2 S1 47.5(6)
C4 C5 C10 S1 -61.4(5)
C4 C5 C10 C9 176.4(5)
C4 C5 C6 C7 -177.6(5)
C3 N11 C12 O13 -15.1(6)
C3 N11 C12 O14 166.1(5)
C3 C4 C5 C10 42.0(7)
C3 C4 C5 C6 -84.4(6)
C5 C4 C3 N11 -150.0(4)
C5 C4 C3 C2 -34.4(7)
C5 C10 C9 C8 56.0(8)
C5 C6 C7 C8 -55.9(8)
C10 S1 C2 C3 -58.7(4)
C10 C5 C6 C7 54.7(7)
C10 C9 C8 C7 -54.7(8)
C16 O15 C4 O13 -51.0(6)
C16 O15 C4 C3 -159.5(4)
C16 O15 C4 C5 68.2(6)
C2 S1 C10 C5 65.5(4)
C2 S1 C10 C9 -171.0(4)
C6 C5 C10 S1 66.5(5)
C6 C5 C10 C9 -55.7(7)
C6 C7 C8 C9 55.1(8)
